data_2107194
loop_
_publ_author_name
'Theobald, F.R.'
'Omrani, H.'

_publ_section_title
;
 Structure du Tetrachloroaurate(III) de Potassium Dihydrate
;
_journal_name_full 'Acta Crystallographica B (24,1968-38,1982)'
_journal_page_first 2932
_journal_page_last 2935
_journal_volume 36
_journal_year 1980
_chemical_formula_sum 'Au Cl4 H4 K O2'
_chemical_name_systematic 'K (Au Cl4) (H2 O)2'
_space_group_IT_number 60
_symmetry_space_group_name_Hall '-P 2n 2ab'
_symmetry_space_group_name_H-M 'P b c n'
_cell_angle_alpha 90
_cell_angle_beta 90
_cell_angle_gamma 90
_cell_formula_units_Z 4
_cell_length_a 11.639
_cell_length_b 10.012
_cell_length_c 7.548
_cell_volume 879.566
_citation_journal_id_ASTM ACBCAR
_cod_data_source_file Theobald_ACBCAR_1980_1255.cif
_cod_data_source_block H4Au1Cl4K1O2
_cod_original_cell_volume 879.5659
_cod_original_formula_sum 'H4 Au1 Cl4 K1 O2'
_cod_database_code 2107194

loop_
_symmetry_equiv_pos_as_xyz
x,y,z
-x+1/2,-y+1/2,z+1/2
x+1/2,-y+1/2,-z
-x,y,-z+1/2
-x,-y,-z
x-1/2,y-1/2,-z-1/2
-x-1/2,y-1/2,z
x,-y,z-1/2

loop_
_atom_site_label
_atom_site_type_symbol
_atom_site_fract_x
_atom_site_fract_y
_atom_site_fract_z
_atom_site_occupancy
_atom_site_U_iso_or_equiv
Cl2 Cl-1 0.1235 0.2251 0.1498 1 0.0
O1 O-2 0.141 0.454 0.465 1 0.0
H1 H+1 0.22 0.48 0.46 1 0.0
Au1 Au+3 0 0.0647 0.25 1 0.0
Cl1 Cl-1 0.3743 0.4031 0.1572 1 0.0
K1 K+1 0.5 0.1164 0.25 1 0.0
